data_4340639
loop_
_publ_author_name
'Goura, Joydeb'
'Guillaume, Rogez'
'Rivi\`ere, Eric'
'Chandrasekhar, Vadapalli'

_publ_section_title
;
 Hexanuclear, Heterometallic, Ni3Ln3 Complexes Possessing O-Capped Homo-
 and Heterometallic Structural Subunits: SMM Behavior of the Dysprosium
 Analogue.
;
_journal_issue 15
_journal_name_full 'Inorganic chemistry'
_journal_page_first 7815
_journal_paper_doi 10.1021/ic403090z
_journal_volume 53
_journal_year 2014
_chemical_formula_moiety 'C81 H120 Cl Er3 N6 Ni3 O29'
_chemical_formula_sum 'C81 H120 Cl Er3 N6 Ni3 O29'
_chemical_formula_weight 2355.13
_chemical_name_systematic
; 
 ? 
;
_space_group_IT_number 165
_symmetry_cell_setting trigonal
_symmetry_space_group_name_Hall '-P 3 2"c'
_symmetry_space_group_name_H-M 'P -3 c 1'
_atom_sites_solution_hydrogens geom
_atom_sites_solution_primary direct
_atom_sites_solution_secondary difmap
_audit_creation_method SHELXL-97
_cell_angle_alpha 90.000(5)
_cell_angle_beta 90.000(5)
_cell_angle_gamma 120.000(5)
_cell_formula_units_Z 4
_cell_length_a 24.964(5)
_cell_length_b 24.964(5)
_cell_length_c 23.036(5)
_cell_measurement_reflns_used 9452
_cell_measurement_temperature 100(2)
_cell_measurement_theta_max 28.32
_cell_measurement_theta_min 2.41
_cell_volume 12433(4)
_computing_cell_refinement 'Bruker SMART'
_computing_data_collection 'Bruker SMART'
_computing_data_reduction 'Bruker SAINT'
_computing_molecular_graphics 'Bruker SHELXTL'
_computing_publication_material 'Bruker SHELXTL'
_computing_structure_refinement 'SHELXL-97 (Sheldrick, 1997)'
_computing_structure_solution 'SHELXS-97 (Sheldrick, 1990)'
_diffrn_ambient_temperature 100(2)
_diffrn_measured_fraction_theta_full 0.995
_diffrn_measured_fraction_theta_max 0.995
_diffrn_measurement_device_type 'CCD area detector'
_diffrn_measurement_method 'phi and omega scans'
_diffrn_radiation_monochromator graphite
_diffrn_radiation_source 'fine-focus sealed tube'
_diffrn_radiation_type MoK\a
_diffrn_radiation_wavelength 0.71069
_diffrn_reflns_av_R_equivalents 0.0604
_diffrn_reflns_av_sigmaI/netI 0.0311
_diffrn_reflns_limit_h_max 33
_diffrn_reflns_limit_h_min -33
_diffrn_reflns_limit_k_max 22
_diffrn_reflns_limit_k_min -33
_diffrn_reflns_limit_l_max 30
_diffrn_reflns_limit_l_min -30
_diffrn_reflns_number 109357
_diffrn_reflns_theta_full 28.38
_diffrn_reflns_theta_max 28.38
_diffrn_reflns_theta_min 2.00
_exptl_absorpt_coefficient_mu 2.527
_exptl_absorpt_correction_T_max 1.00
_exptl_absorpt_correction_T_min 0.7457
_exptl_absorpt_correction_type empirical
_exptl_absorpt_process_details sadabs
_exptl_crystal_colour green
_exptl_crystal_density_diffrn 1.258
_exptl_crystal_density_method 'not measured'
_exptl_crystal_description block
_exptl_crystal_F_000 4740
_exptl_crystal_size_max 0.22
_exptl_crystal_size_mid 0.20
_exptl_crystal_size_min 0.18
_platon_squeeze_details
;
;
_refine_diff_density_max 3.839
_refine_diff_density_min -1.957
_refine_diff_density_rms 0.189
_refine_ls_extinction_method none
_refine_ls_goodness_of_fit_ref 1.049
_refine_ls_hydrogen_treatment mixed
_refine_ls_matrix_type full
_refine_ls_number_parameters 418
_refine_ls_number_reflns 10367
_refine_ls_number_restraints 31
_refine_ls_restrained_S_all 1.053
_refine_ls_R_factor_all 0.0715
_refine_ls_R_factor_gt 0.0580
_refine_ls_shift/su_max 0.000
_refine_ls_shift/su_mean 0.000
_refine_ls_structure_factor_coef Fsqd
_refine_ls_weighting_details 'calc w=1/[\s^2^(Fo^2^)+(0.0743P)^2^+100.1910P] where P=(Fo^2^+2Fc^2^)/3'
_refine_ls_weighting_scheme calc
_refine_ls_wR_factor_gt 0.1421
_refine_ls_wR_factor_ref 0.1490
_reflns_number_gt 8734
_reflns_number_total 10367
_reflns_threshold_expression >2sigma(I)
_cod_data_source_file ic403090z_si_001.cif
_cod_data_source_block Compound_5
_cod_depositor_comments
;
The following automatic conversions were performed:

'_symmetry_cell_setting' value 'Trigonal' changed to 'trigonal'
according to
/usr/data/users/saulius/crontab/automatic-downloads/current/ACS/lib/dictionaries/cif_core.dic
dictionary named 'cif_core.dic' version 2.4.2 from 2011-04-26.

Automatic conversion script
Id: cif_fix_values 2281 2013-09-26 08:29:07Z andrius 
;
_cod_original_sg_symbol_H-M P-3c1
_cod_database_code 4340639

loop_
_symmetry_equiv_pos_as_xyz
'x, y, z'
'-y, x-y, z'
'-x+y, -x, z'
'x-y, -y, -z+1/2'
'-x, -x+y, -z+1/2'
'y, x, -z+1/2'
'-x, -y, -z'
'y, -x+y, -z'
'x-y, x, -z'
'-x+y, y, z-1/2'
'x, x-y, z-1/2'
'-y, -x, z-1/2'

loop_
_atom_site_label
_atom_site_type_symbol
_atom_site_fract_x
_atom_site_fract_y
_atom_site_fract_z
_atom_site_U_iso_or_equiv
_atom_site_adp_type
_atom_site_occupancy
_atom_site_symmetry_multiplicity
_atom_site_calc_flag
_atom_site_refinement_flags
Er1 Er 0.586321(10) 0.240360(10) 0.427377(10) 0.01621(8) Uani 1 1 d .
Ni1 Ni 0.50108(3) 0.30895(3) 0.45026(3) 0.01795(15) Uani 1 1 d .
Cl1 Cl 0.6667 0.3333 0.62067(11) 0.0329(6) Uani 1 3 d S
O5 O 0.6667 0.3333 0.3854(3) 0.0163(12) Uani 1 3 d S
O1 O 0.56740(18) 0.22722(18) 0.31561(17) 0.0203(8) Uani 1 1 d .
O6 O 0.67383(17) 0.26320(17) 0.47699(17) 0.0182(7) Uani 1 1 d DU
O4 O 0.49605(18) 0.12730(18) 0.40253(17) 0.0210(8) Uani 1 1 d .
O10 O 0.6667 0.3333 0.6822(3) 0.0369(19) Uani 1 3 d S
O3 O 0.61430(17) 0.17011(18) 0.40131(17) 0.0196(8) Uani 1 1 d .
O2 O 0.51362(17) 0.25669(17) 0.39179(16) 0.0191(7) Uani 1 1 d .
O8 O 0.52549(19) 0.19804(19) 0.50636(17) 0.0245(8) Uani 1 1 d .
O7 O 0.45801(18) 0.23242(19) 0.50476(17) 0.0245(8) Uani 1 1 d .
O9 O 0.6153(3) 0.3389(3) 0.5996(2) 0.0425(12) Uani 1 1 d .
C10 C 0.3848(3) 0.3069(3) 0.4462(3) 0.0345(14) Uani 1 1 d U
H10A H 0.3606 0.2710 0.4706 0.041 Uiso 1 1 calc R
H10B H 0.3562 0.3152 0.4250 0.041 Uiso 1 1 calc R
N2 N 0.4754(2) 0.3575(2) 0.5113(2) 0.0240(10) Uani 1 1 d U
C15 C 0.5146(2) 0.0896(3) 0.3773(2) 0.0197(11) Uani 1 1 d .
C23 C 0.4791(3) 0.1998(3) 0.5253(3) 0.0263(12) Uani 1 1 d .
C20 C 0.5787(2) 0.1142(3) 0.3775(2) 0.0204(11) Uani 1 1 d .
C9 C 0.3844(3) 0.2248(3) 0.3883(3) 0.0244(12) Uani 1 1 d .
H9A H 0.3789 0.2001 0.4227 0.000(11) Uiso 1 1 calc R
H9B H 0.3438 0.2153 0.3749 0.000(11) Uiso 1 1 calc R
C6 C 0.4154(3) 0.2075(3) 0.3419(3) 0.0227(11) Uani 1 1 d .
C5 C 0.3822(3) 0.1719(3) 0.2943(3) 0.0281(13) Uani 1 1 d .
H5 H 0.3407 0.1604 0.2905 0.000(11) Uiso 1 1 calc R
C2 C 0.5060(3) 0.2078(3) 0.3035(2) 0.0203(11) Uani 1 1 d .
C1 C 0.6021(3) 0.2153(3) 0.2729(2) 0.0255(12) Uani 1 1 d .
H1A H 0.5846 0.1714 0.2684 0.000(11) Uiso 1 1 calc R
H1B H 0.6443 0.2333 0.2853 0.000(12) Uiso 1 1 calc R
H1C H 0.6005 0.2331 0.2365 0.000(11) Uiso 1 1 calc R
C24 C 0.4452(3) 0.1587(3) 0.5786(3) 0.0366(16) Uani 1 1 d .
C7 C 0.4781(2) 0.2253(3) 0.3465(2) 0.0201(11) Uani 1 1 d .
C17 C 0.4989(3) -0.0036(3) 0.3309(2) 0.0245(12) Uani 1 1 d .
C4 C 0.4094(3) 0.1533(3) 0.2526(3) 0.0291(13) Uani 1 1 d .
C18 C 0.5621(3) 0.0206(3) 0.3315(3) 0.0263(12) Uani 1 1 d .
H18 H 0.5783 -0.0028 0.3162 0.000(12) Uiso 1 1 calc R
N1 N 0.4212(2) 0.2926(2) 0.4043(2) 0.0237(10) Uani 1 1 d .
C21 C 0.6713(3) 0.1053(3) 0.3498(3) 0.0282(13) Uani 1 1 d .
H21A H 0.6788 0.0736 0.3340 0.000(11) Uiso 1 1 calc R
H21B H 0.6874 0.1390 0.3220 0.000(11) Uiso 1 1 calc R
C26 C 0.3804(5) 0.1523(6) 0.5856(5) 0.090(4) Uani 1 1 d .
H26A H 0.3600 0.1268 0.6187 0.000(12) Uiso 1 1 calc R
H26B H 0.3563 0.1336 0.5513 0.000(11) Uiso 1 1 calc R
H26C H 0.3850 0.1925 0.5911 0.000(11) Uiso 1 1 calc R
C14 C 0.4309(3) 0.1012(3) 0.4106(3) 0.0278(13) Uani 1 1 d .
H14A H 0.4109 0.0928 0.3734 0.000(11) Uiso 1 1 calc R
H14B H 0.4231 0.1299 0.4315 0.000(11) Uiso 1 1 calc R
H14C H 0.4150 0.0634 0.4323 0.000(11) Uiso 1 1 calc R
C19 C 0.6025(3) 0.0789(3) 0.3541(2) 0.0228(11) Uani 1 1 d .
C22 C 0.4570(3) -0.0666(3) 0.3057(3) 0.0330(14) Uani 1 1 d .
H22A H 0.4815 -0.0832 0.2904 0.000(11) Uiso 1 1 calc R
H22B H 0.4326 -0.0634 0.2752 0.000(11) Uiso 1 1 calc R
H22C H 0.4302 -0.0935 0.3356 0.000(11) Uiso 1 1 calc R
C3 C 0.4729(3) 0.1727(3) 0.2566(3) 0.0271(12) Uani 1 1 d .
H3 H 0.4921 0.1620 0.2279 0.000(11) Uiso 1 1 calc R
C16 C 0.4750(3) 0.0315(3) 0.3541(2) 0.0231(11) Uani 1 1 d .
H16 H 0.4325 0.0161 0.3542 0.000(11) Uiso 1 1 calc R
C8 C 0.3713(4) 0.1113(4) 0.2035(3) 0.0469(19) Uani 1 1 d .
H8A H 0.3589 0.0693 0.2131 0.000(11) Uiso 1 1 calc R
H8B H 0.3955 0.1230 0.1686 0.000(11) Uiso 1 1 calc R
H8C H 0.3352 0.1151 0.1977 0.000(12) Uiso 1 1 calc R
C11 C 0.4251(5) 0.3618(5) 0.4842(4) 0.060(2) Uani 1 1 d U
H11A H 0.4423 0.3991 0.4609 0.072 Uiso 1 1 calc R
H11B H 0.3998 0.3652 0.5143 0.072 Uiso 1 1 calc R
C27 C 0.4848(4) 0.1895(5) 0.6308(3) 0.065(3) Uani 1 1 d .
H27A H 0.4645 0.1661 0.6650 0.000(11) Uiso 1 1 calc R
H27B H 0.4912 0.2306 0.6345 0.000(12) Uiso 1 1 calc R
H27C H 0.5240 0.1915 0.6263 0.000(11) Uiso 1 1 calc R
C13 C 0.4640(5) 0.3326(5) 0.5695(4) 0.096(5) Uani 1 1 d .
H13A H 0.4451 0.3511 0.5920 0.000(12) Uiso 1 1 calc R
H13B H 0.5024 0.3416 0.5871 0.000(12) Uiso 1 1 calc R
H13C H 0.4369 0.2886 0.5679 0.000(11) Uiso 1 1 calc R
C25 C 0.4378(4) 0.0954(5) 0.5716(4) 0.069(3) Uani 1 1 d .
H25A H 0.4777 0.0992 0.5670 0.000(11) Uiso 1 1 calc R
H25B H 0.4130 0.0758 0.5379 0.000(11) Uiso 1 1 calc R
H25C H 0.4178 0.0710 0.6054 0.000(11) Uiso 1 1 calc R
C12 C 0.5249(4) 0.4219(4) 0.5227(4) 0.060(2) Uani 1 1 d U
H12A H 0.5072 0.4444 0.5403 0.000(11) Uiso 1 1 calc R
H12B H 0.5444 0.4414 0.4868 0.000(11) Uiso 1 1 calc R
H12C H 0.5550 0.4217 0.5484 0.000(11) Uiso 1 1 calc R
O11 O 0.1001(2) 0.0039(3) 0.5839(2) 0.0389(12) Uani 1 1 d .
H96 H 0.673(2) 0.268(2) 0.5196(9) 0.000(11) Uiso 1 1 d D

loop_
_atom_site_aniso_label
_atom_site_aniso_U_11
_atom_site_aniso_U_22
_atom_site_aniso_U_33
_atom_site_aniso_U_23
_atom_site_aniso_U_13
_atom_site_aniso_U_12
Er1 0.01319(12) 0.01386(12) 0.02106(13) -0.00074(8) -0.00051(8) 0.00637(9)
Ni1 0.0167(3) 0.0148(3) 0.0228(3) 0.0027(3) -0.0005(3) 0.0082(3)
Cl1 0.0385(9) 0.0385(9) 0.0217(11) 0.000 0.000 0.0192(4)
O5 0.0127(17) 0.0127(17) 0.024(3) 0.000 0.000 0.0063(9)
O1 0.0217(19) 0.0170(18) 0.0211(19) 0.0045(15) 0.0033(15) 0.0089(16)
O6 0.0171(11) 0.0161(11) 0.0230(11) 0.0000(8) -0.0012(8) 0.0096(8)
O4 0.0172(18) 0.0191(19) 0.027(2) -0.0013(15) -0.0019(15) 0.0093(16)
O10 0.043(3) 0.043(3) 0.026(4) 0.000 0.000 0.0213(15)
O3 0.0144(18) 0.0165(18) 0.0256(19) -0.0018(15) 0.0010(15) 0.0060(15)
O2 0.0198(19) 0.0182(18) 0.0213(18) 0.0016(15) 0.0039(15) 0.0111(16)
O8 0.0195(19) 0.025(2) 0.026(2) 0.0016(16) -0.0055(16) 0.0089(17)
O7 0.0179(19) 0.026(2) 0.028(2) 0.0052(17) -0.0032(16) 0.0099(17)
O9 0.045(3) 0.053(3) 0.032(3) 0.001(2) -0.005(2) 0.027(3)
C10 0.0353(17) 0.0336(17) 0.0356(17) 0.0030(9) 0.0017(9) 0.0178(11)
N2 0.0243(13) 0.0240(13) 0.0238(13) 0.0021(9) 0.0004(9) 0.0122(9)
C15 0.014(2) 0.019(3) 0.022(3) -0.005(2) -0.0033(19) 0.005(2)
C23 0.016(3) 0.039(3) 0.024(3) 0.002(2) -0.002(2) 0.014(3)
C20 0.015(2) 0.021(3) 0.023(3) -0.004(2) -0.001(2) 0.008(2)
C9 0.023(3) 0.020(3) 0.035(3) 0.002(2) 0.002(2) 0.015(2)
C6 0.019(3) 0.016(3) 0.030(3) -0.001(2) 0.000(2) 0.007(2)
C5 0.029(3) 0.030(3) 0.031(3) -0.007(2) 0.002(2) 0.019(3)
C2 0.018(3) 0.017(2) 0.023(3) -0.002(2) -0.003(2) 0.007(2)
C1 0.028(3) 0.023(3) 0.025(3) 0.008(2) 0.002(2) 0.013(2)
C24 0.029(3) 0.042(4) 0.031(3) 0.006(3) -0.011(3) 0.013(3)
C7 0.016(2) 0.021(3) 0.022(3) -0.002(2) 0.000(2) 0.008(2)
C17 0.016(3) 0.035(3) 0.019(3) -0.002(2) -0.001(2) 0.010(2)
C4 0.031(3) 0.033(3) 0.026(3) -0.002(2) 0.006(2) 0.018(3)
C18 0.015(3) 0.027(3) 0.028(3) -0.001(2) 0.000(2) 0.004(2)
N1 0.025(2) 0.018(2) 0.032(3) 0.0028(19) 0.001(2) 0.013(2)
C21 0.024(3) 0.021(3) 0.036(3) 0.004(2) 0.005(2) 0.008(2)
C26 0.097(9) 0.080(8) 0.105(9) -0.015(7) -0.071(8) 0.054(7)
C14 0.021(3) 0.030(3) 0.036(3) -0.002(3) -0.003(2) 0.016(3)
C19 0.019(3) 0.021(3) 0.024(3) -0.002(2) 0.002(2) 0.007(2)
C22 0.020(3) 0.045(4) 0.031(3) 0.004(3) 0.007(2) 0.013(3)
C3 0.030(3) 0.025(3) 0.021(3) 0.000(2) 0.002(2) 0.010(3)
C16 0.017(3) 0.033(3) 0.019(2) -0.006(2) -0.002(2) 0.012(2)
C8 0.060(5) 0.059(5) 0.037(4) 0.007(4) 0.021(4) 0.041(4)
C11 0.061(4) 0.059(4) 0.061(4) 0.001(3) 0.001(3) 0.030(3)
C27 0.043(5) 0.111(9) 0.025(4) -0.001(4) -0.008(3) 0.027(5)
C13 0.092(8) 0.070(7) 0.025(4) 0.012(4) -0.004(5) -0.036(6)
C25 0.025(4) 0.083(7) 0.057(5) 0.025(5) -0.017(4) -0.004(4)
C12 0.059(2) 0.060(2) 0.060(2) 0.0031(10) 0.0012(10) 0.0295(14)
O11 0.018(2) 0.062(3) 0.041(3) -0.012(2) 0.0047(19) 0.022(2)

loop_
_atom_type_symbol
_atom_type_description
_atom_type_scat_dispersion_real
_atom_type_scat_dispersion_imag
_atom_type_scat_source
C C 0.0033 0.0016 'International Tables Vol C Tables 4.2.6.8 and 6.1.1.4'
H H 0.0000 0.0000 'International Tables Vol C Tables 4.2.6.8 and 6.1.1.4'
N N 0.0061 0.0033 'International Tables Vol C Tables 4.2.6.8 and 6.1.1.4'
O O 0.0106 0.0060 'International Tables Vol C Tables 4.2.6.8 and 6.1.1.4'
Cl Cl 0.1484 0.1585 'International Tables Vol C Tables 4.2.6.8 and 6.1.1.4'
Ni Ni 0.3393 1.1124 'International Tables Vol C Tables 4.2.6.8 and 6.1.1.4'
Er Er -0.2586 4.9576 'International Tables Vol C Tables 4.2.6.8 and 6.1.1.4'

loop_
_geom_angle_atom_site_label_1
_geom_angle_atom_site_label_2
_geom_angle_atom_site_label_3
_geom_angle
_geom_angle_site_symmetry_1
_geom_angle_site_symmetry_3
O2 Er1 O8 87.88(14) . .
O2 Er1 O3 130.07(14) . .
O8 Er1 O3 104.23(14) . .
O2 Er1 O6 156.50(14) . .
O8 Er1 O6 92.83(14) . .
O3 Er1 O6 72.43(13) . .
O2 Er1 O5 92.23(11) . .
O8 Er1 O5 145.17(17) . .
O3 Er1 O5 102.18(11) . .
O6 Er1 O5 73.99(14) . .
O2 Er1 O6 70.94(13) . 3_665
O8 Er1 O6 75.40(14) . 3_665
O3 Er1 O6 158.91(13) . 3_665
O6 Er1 O6 86.50(18) . 3_665
O5 Er1 O6 71.80(13) . 3_665
O2 Er1 O1 62.79(13) . .
O8 Er1 O1 134.21(13) . .
O3 Er1 O1 75.40(13) . .
O6 Er1 O1 128.26(13) . .
O5 Er1 O1 74.57(16) . .
O6 Er1 O1 120.41(12) 3_665 .
O2 Er1 O4 77.08(13) . .
O8 Er1 O4 70.22(13) . .
O3 Er1 O4 62.99(13) . .
O6 Er1 O4 125.14(12) . .
O5 Er1 O4 143.44(16) . .
O6 Er1 O4 133.31(12) 3_665 .
O1 Er1 O4 69.42(12) . .
O2 Er1 Ni1 34.79(10) . .
O8 Er1 Ni1 70.44(11) . .
O3 Er1 Ni1 161.74(9) . .
O6 Er1 Ni1 124.44(10) . .
O5 Er1 Ni1 90.36(3) . .
O6 Er1 Ni1 38.52(9) 3_665 .
O1 Er1 Ni1 95.60(9) . .
O4 Er1 Ni1 99.10(8) . .
O2 Er1 Ni1 164.93(10) . 2_655
O8 Er1 Ni1 99.45(10) . 2_655
O3 Er1 Ni1 35.35(10) . 2_655
O6 Er1 Ni1 37.12(9) . 2_655
O5 Er1 Ni1 89.20(3) . 2_655
O6 Er1 Ni1 123.56(9) 3_665 2_655
O1 Er1 Ni1 103.29(9) . 2_655
O4 Er1 Ni1 92.93(8) . 2_655
Ni1 Er1 Ni1 160.26(2) . 2_655
O2 Er1 Er1 129.19(10) . 2_655
O8 Er1 Er1 126.34(10) . 2_655
O3 Er1 Er1 81.46(9) . 2_655
O6 Er1 Er1 37.09(10) . 2_655
O5 Er1 Er1 37.64(8) . 2_655
O6 Er1 Er1 82.11(9) 3_665 2_655
O1 Er1 Er1 99.21(9) . 2_655
O4 Er1 Er1 144.24(8) . 2_655
Ni1 Er1 Er1 116.036(13) . 2_655
Ni1 Er1 Er1 55.626(13) 2_655 2_655
O2 Er1 Er1 74.15(10) . 3_665
O8 Er1 Er1 110.25(11) . 3_665
O3 Er1 Er1 138.68(9) . 3_665
O6 Er1 Er1 83.63(9) . 3_665
O5 Er1 Er1 37.64(8) . 3_665
O6 Er1 Er1 34.87(9) 3_665 3_665
O1 Er1 Er1 95.35(8) . 3_665
O4 Er1 Er1 151.16(8) . 3_665
Ni1 Er1 Er1 56.852(13) . 3_665
Ni1 Er1 Er1 114.830(13) 2_655 3_665
Er1 Er1 Er1 60.0 2_655 3_665
O2 Ni1 O3 89.47(15) . 3_665
O2 Ni1 O7 89.14(16) . .
O3 Ni1 O7 171.28(15) 3_665 .
O2 Ni1 N1 88.64(17) . .
O3 Ni1 N1 91.63(17) 3_665 .
O7 Ni1 N1 96.94(17) . .
O2 Ni1 O6 80.91(15) . 3_665
O3 Ni1 O6 80.22(15) 3_665 3_665
O7 Ni1 O6 91.07(15) . 3_665
N1 Ni1 O6 166.75(18) . 3_665
O2 Ni1 N2 172.83(18) . .
O3 Ni1 N2 94.57(17) 3_665 .
O7 Ni1 N2 87.74(18) . .
N1 Ni1 N2 85.33(19) . .
O6 Ni1 N2 105.59(17) 3_665 .
O2 Ni1 Er1 38.90(11) . .
O3 Ni1 Er1 95.38(11) 3_665 .
O7 Ni1 Er1 78.21(12) . .
N1 Ni1 Er1 126.73(13) . .
O6 Ni1 Er1 44.85(10) 3_665 .
N2 Ni1 Er1 145.98(13) . .
O2 Ni1 Er1 85.18(11) . 3_665
O3 Ni1 Er1 39.87(11) 3_665 3_665
O7 Ni1 Er1 131.41(11) . 3_665
N1 Ni1 Er1 130.99(14) . 3_665
O6 Ni1 Er1 40.38(10) 3_665 3_665
N2 Ni1 Er1 101.70(13) . 3_665
Er1 Ni1 Er1 67.521(15) . 3_665
O10 Cl1 O9 109.7(2) . 2_655
O10 Cl1 O9 109.7(2) . 3_665
O9 Cl1 O9 109.3(2) 2_655 3_665
O10 Cl1 O9 109.7(2) . .
O9 Cl1 O9 109.3(2) 2_655 .
O9 Cl1 O9 109.3(2) 3_665 .
Er1 O5 Er1 104.71(16) 2_655 .
Er1 O5 Er1 104.71(16) 2_655 3_665
Er1 O5 Er1 104.71(16) . 3_665
C2 O1 C1 117.7(4) . .
C2 O1 Er1 110.0(3) . .
C1 O1 Er1 127.8(3) . .
Ni1 O6 Er1 102.50(16) 2_655 .
Ni1 O6 Er1 96.62(14) 2_655 2_655
Er1 O6 Er1 108.04(15) . 2_655
C15 O4 C14 116.2(4) . .
C15 O4 Er1 115.1(3) . .
C14 O4 Er1 128.7(3) . .
C20 O3 Ni1 123.3(3) . 2_655
C20 O3 Er1 127.8(3) . .
Ni1 O3 Er1 104.78(16) 2_655 .
C7 O2 Ni1 129.1(3) . .
C7 O2 Er1 123.1(3) . .
Ni1 O2 Er1 106.31(16) . .
C23 O8 Er1 132.6(4) . .
C23 O7 Ni1 128.9(4) . .
N1 C10 C11 112.5(6) . .
C13 N2 C11 116.0(8) . .
C13 N2 C12 100.4(6) . .
C11 N2 C12 106.2(6) . .
C13 N2 Ni1 114.4(6) . .
C11 N2 Ni1 105.8(5) . .
C12 N2 Ni1 113.9(5) . .
O4 C15 C16 124.9(5) . .
O4 C15 C20 113.8(5) . .
C16 C15 C20 121.4(5) . .
O8 C23 O7 125.5(6) . .
O8 C23 C24 117.3(5) . .
O7 C23 C24 117.2(5) . .
O3 C20 C19 123.1(5) . .
O3 C20 C15 118.4(5) . .
C19 C20 C15 118.5(5) . .
C6 C9 N1 112.5(5) . .
C5 C6 C7 118.4(5) . .
C5 C6 C9 121.1(5) . .
C7 C6 C9 120.5(5) . .
C4 C5 C6 121.7(6) . .
C3 C2 O1 126.0(5) . .
C3 C2 C7 121.3(5) . .
O1 C2 C7 112.6(5) . .
C27 C24 C25 109.1(7) . .
C27 C24 C23 107.1(6) . .
C25 C24 C23 110.5(7) . .
C27 C24 C26 110.8(8) . .
C25 C24 C26 109.1(7) . .
C23 C24 C26 110.4(6) . .
O2 C7 C2 116.5(5) . .
O2 C7 C6 123.5(5) . .
C2 C7 C6 119.9(5) . .
C18 C17 C16 118.5(6) . .
C18 C17 C22 120.5(6) . .
C16 C17 C22 121.0(5) . .
C5 C4 C3 119.7(6) . .
C5 C4 C8 120.5(6) . .
C3 C4 C8 119.7(6) . .
C17 C18 C19 122.3(6) . .
C21 N1 C10 112.0(5) 3_665 .
C21 N1 C9 107.5(5) 3_665 .
C10 N1 C9 108.9(5) . .
C21 N1 Ni1 114.3(4) 3_665 .
C10 N1 Ni1 105.0(4) . .
C9 N1 Ni1 109.0(3) . .
N1 C21 C19 116.8(5) 2_655 .
C20 C19 C18 119.4(5) . .
C20 C19 C21 120.2(5) . .
C18 C19 C21 120.3(5) . .
C2 C3 C4 118.9(6) . .
C15 C16 C17 120.0(5) . .
N2 C11 C10 113.1(7) . .

loop_
_geom_bond_atom_site_label_1
_geom_bond_atom_site_label_2
_geom_bond_distance
_geom_bond_site_symmetry_2
Er1 O2 2.207(4) .
Er1 O8 2.265(4) .
Er1 O3 2.269(4) .
Er1 O6 2.271(4) .
Er1 O5 2.385(3) .
Er1 O6 2.395(4) 3_665
Er1 O1 2.609(4) .
Er1 O4 2.648(4) .
Er1 Ni1 3.3736(10) .
Er1 Ni1 3.4222(10) 2_655
Er1 Er1 3.7768(9) 2_655
Er1 Er1 3.7768(8) 3_665
Ni1 O2 2.006(4) .
Ni1 O3 2.047(4) 3_665
Ni1 O7 2.080(4) .
Ni1 N1 2.110(5) .
Ni1 O6 2.115(4) 3_665
Ni1 N2 2.154(5) .
Ni1 Er1 3.4221(10) 3_665
Cl1 O10 1.417(8) .
Cl1 O9 1.440(5) 2_655
Cl1 O9 1.441(5) 3_665
Cl1 O9 1.441(5) .
O5 Er1 2.385(3) 2_655
O5 Er1 2.385(3) 3_665
O1 C2 1.385(7) .
O1 C1 1.437(7) .
O6 Ni1 2.115(4) 2_655
O6 Er1 2.395(4) 2_655
O4 C15 1.370(7) .
O4 C14 1.430(7) .
O3 C20 1.341(7) .
O3 Ni1 2.048(4) 2_655
O2 C7 1.339(6) .
O8 C23 1.258(7) .
O7 C23 1.262(7) .
C10 N1 1.489(8) .
C10 C11 1.509(12) .
N2 C13 1.444(9) .
N2 C11 1.452(11) .
N2 C12 1.480(10) .
C15 C16 1.389(8) .
C15 C20 1.398(7) .
C23 C24 1.551(9) .
C20 C19 1.393(8) .
C9 C6 1.504(8) .
C9 N1 1.512(7) .
C6 C5 1.393(8) .
C6 C7 1.403(8) .
C5 C4 1.383(8) .
C2 C3 1.377(8) .
C2 C7 1.401(8) .
C24 C27 1.502(10) .
C24 C25 1.505(13) .
C24 C26 1.551(13) .
C17 C18 1.377(8) .
C17 C16 1.391(8) .
C17 C22 1.502(9) .
C4 C3 1.410(9) .
C4 C8 1.512(10) .
C18 C19 1.394(8) .
N1 C21 1.484(8) 3_665
C21 N1 1.484(8) 2_655
C21 C19 1.504(8) .

loop_
_platon_squeeze_void_nr
_platon_squeeze_void_average_x
_platon_squeeze_void_average_y
_platon_squeeze_void_average_z
_platon_squeeze_void_volume
_platon_squeeze_void_count_electrons
_platon_squeeze_void_content
1 0.000 0.000 0.000 22 9 ' '
2 0.000 0.000 0.006 4091 625 ' '
3 0.000 0.000 0.500 22 9 ' '
